data_2015353
loop_
_publ_author_name
'Fl\"orke, Ulrich'
'Herres-Pawlis, Sonja'
'Heuwing, Andreas'
'Neuba, Adam'
'Seewald, Oliver'
'Henkel, Gerald'

_publ_section_title
;
 The diprotonated
 2,2-(propane-1,3-diyl)bis(1,1,3,3-tetramethylguanidinium) cation:
 packing and conformational changes
;
_journal_coeditor_code FG3012
_journal_issue 6
_journal_name_full 'Acta Crystallographica Section C'
_journal_page_first m234
_journal_page_last m237
_journal_paper_doi 10.1107/S0108270106014429
_journal_volume 62
_journal_year 2006
_chemical_formula_iupac 'C13 H32 N6 2+, B C24 H20 -, Cl 1-'
_chemical_formula_moiety 'C13 H32 N6 2+, B C24 H20 -, Cl 1-'
_chemical_formula_sum 'C37 H52 B Cl N6'
_chemical_formula_weight 627.11
_chemical_name_systematic
;
2,2-(propane-1,3-diyl)bis(1,1,3,3-tetramethylguanidinium)
tetraphenylborate chloride
;
_space_group_IT_number 14
_symmetry_cell_setting monoclinic
_symmetry_space_group_name_Hall '-P 2ybc'
_symmetry_space_group_name_H-M 'P 1 21/c 1'
_atom_sites_solution_hydrogens difmap
_atom_sites_solution_primary direct
_atom_sites_solution_secondary difmap
_audit_creation_method SHELXL-97
_cell_angle_alpha 90.00
_cell_angle_beta 107.0340(10)
_cell_angle_gamma 90.00
_cell_formula_units_Z 4
_cell_length_a 17.5770(8)
_cell_length_b 9.3797(4)
_cell_length_c 22.4953(10)
_cell_measurement_reflns_used 2888
_cell_measurement_temperature 150(2)
_cell_measurement_theta_max 18.64
_cell_measurement_theta_min 2.37
_cell_volume 3546.0(3)
_computing_cell_refinement SMART
_computing_data_collection 'SMART (Bruker, 2002)'
_computing_data_reduction 'SAINT (Bruker, 2002'
_computing_molecular_graphics SHELXTL
_computing_publication_material SHELXTL
_computing_structure_refinement SHELXTL
_computing_structure_solution 'SHELXTL (Bruker, 2002'
_diffrn_ambient_temperature 150(2)
_diffrn_measured_fraction_theta_full 0.998
_diffrn_measured_fraction_theta_max 0.998
_diffrn_measurement_device_type 'Bruker SMART CCD area-detector'
_diffrn_measurement_method '\f and \w scans'
_diffrn_radiation_monochromator graphite
_diffrn_radiation_source 'sealed tube'
_diffrn_radiation_type MoK\a
_diffrn_radiation_wavelength 0.71073
_diffrn_reflns_av_R_equivalents 0.0996
_diffrn_reflns_av_sigmaI/netI 0.1470
_diffrn_reflns_limit_h_max 22
_diffrn_reflns_limit_h_min -22
_diffrn_reflns_limit_k_max 12
_diffrn_reflns_limit_k_min -11
_diffrn_reflns_limit_l_max 28
_diffrn_reflns_limit_l_min -28
_diffrn_reflns_number 39279
_diffrn_reflns_theta_full 27.11
_diffrn_reflns_theta_max 27.11
_diffrn_reflns_theta_min 1.89
_diffrn_standards_decay_% 0
_diffrn_standards_interval_time 400
_diffrn_standards_number 2998
_exptl_absorpt_coefficient_mu 0.142
_exptl_absorpt_correction_T_max 0.9750
_exptl_absorpt_correction_T_min 0.9621
_exptl_absorpt_correction_type multi-scan
_exptl_absorpt_process_details '(SADABS; Bruker, 2002)'
_exptl_crystal_colour colourless
_exptl_crystal_density_diffrn 1.175
_exptl_crystal_density_method 'not measured'
_exptl_crystal_description prism
_exptl_crystal_F_000 1352
_exptl_crystal_size_max 0.20
_exptl_crystal_size_mid 0.20
_exptl_crystal_size_min 0.15
_refine_diff_density_max 0.210
_refine_diff_density_min -0.242
_refine_ls_extinction_method none
_refine_ls_goodness_of_fit_ref 0.909
_refine_ls_hydrogen_treatment constr
_refine_ls_matrix_type full
_refine_ls_number_parameters 414
_refine_ls_number_reflns 7800
_refine_ls_number_restraints 0
_refine_ls_restrained_S_all 0.909
_refine_ls_R_factor_all 0.1231
_refine_ls_R_factor_gt 0.0439
_refine_ls_shift/su_max 0.000
_refine_ls_shift/su_mean 0.000
_refine_ls_structure_factor_coef Fsqd
_refine_ls_weighting_details 'calc w=1/[\s^2^(Fo^2^)+(0.0140P)^2^] where P=(Fo^2^+2Fc^2^)/3'
_refine_ls_weighting_scheme calc
_refine_ls_wR_factor_gt 0.0603
_refine_ls_wR_factor_ref 0.0722
_reflns_number_gt 4307
_reflns_number_total 7800
_reflns_threshold_expression I>2\s(I)
_cod_data_source_file fg3012.cif
_cod_data_source_block II
_cod_original_sg_symbol_H-M 'P 21/c  '
_cod_database_code 2015353

loop_
_symmetry_equiv_pos_as_xyz
'x, y, z'
'-x, y+1/2, -z+1/2'
'-x, -y, -z'
'x, -y-1/2, z-1/2'

loop_
_atom_site_type_symbol
_atom_site_label
_atom_site_fract_x
_atom_site_fract_y
_atom_site_fract_z
_atom_site_U_iso_or_equiv
_atom_site_adp_type
_atom_site_calc_flag
_atom_site_refinement_flags
_atom_site_occupancy
N N1 0.42981(10) 0.28118(18) 0.46007(8) 0.0351(5) Uani d . 1
H H1 0.4663 0.2682 0.4959 0.042 Uiso calc R 1
N N2 0.39148(10) 0.46334(18) 0.38800(8) 0.0324(5) Uani d . 1
N N3 0.51865(11) 0.3681(2) 0.41167(8) 0.0349(5) Uani d . 1
N N4 0.27589(10) -0.08128(17) 0.44950(8) 0.0310(5) Uani d . 1
H H4 0.3199 -0.1098 0.4420 0.037 Uiso calc R 1
N N5 0.19748(10) -0.17014(19) 0.35619(8) 0.0359(5) Uani d . 1
N N6 0.14914(10) -0.16326(19) 0.44150(8) 0.0385(5) Uani d . 1
C C1 0.28268(12) 0.0262(2) 0.49847(10) 0.0373(6) Uani d . 1
H H1A 0.2862 -0.0219 0.5384 0.045 Uiso calc R 1
H H1B 0.2348 0.0876 0.4876 0.045 Uiso calc R 1
C C2 0.35624(12) 0.1168(2) 0.50548(9) 0.0365(6) Uani d . 1
H H2A 0.3624 0.1826 0.5410 0.044 Uiso calc R 1
H H2B 0.4035 0.0538 0.5155 0.044 Uiso calc R 1
C C3 0.35448(12) 0.2030(2) 0.44868(10) 0.0389(6) Uani d . 1
H H3A 0.3471 0.1390 0.4124 0.047 Uiso calc R 1
H H3B 0.3094 0.2709 0.4395 0.047 Uiso calc R 1
C C4 0.44636(14) 0.3709(2) 0.41930(10) 0.0310(6) Uani d . 1
C C5 0.33170(12) 0.5223(2) 0.41415(10) 0.0433(7) Uani d . 1
H H5A 0.2796 0.4811 0.3928 0.065 Uiso calc R 1
H H5B 0.3295 0.6260 0.4087 0.065 Uiso calc R 1
H H5C 0.3457 0.4993 0.4585 0.065 Uiso calc R 1
C C6 0.38698(12) 0.5152(2) 0.32517(9) 0.0406(6) Uani d . 1
H H6A 0.4052 0.6143 0.3277 0.061 Uiso calc R 1
H H6B 0.3318 0.5097 0.2986 0.061 Uiso calc R 1
H H6C 0.4209 0.4560 0.3075 0.061 Uiso calc R 1
C C7 0.55731(13) 0.4953(2) 0.39588(10) 0.0481(7) Uani d . 1
H H7A 0.5585 0.4885 0.3527 0.072 Uiso calc R 1
H H7B 0.6118 0.5018 0.4236 0.072 Uiso calc R 1
H H7C 0.5275 0.5804 0.4009 0.072 Uiso calc R 1
C C8 0.56775(12) 0.2378(2) 0.42332(10) 0.0455(7) Uani d . 1
H H8A 0.6072 0.2441 0.4643 0.068 Uiso calc R 1
H H8B 0.5951 0.2282 0.3913 0.068 Uiso calc R 1
H H8C 0.5336 0.1546 0.4221 0.068 Uiso calc R 1
C C9 0.20744(13) -0.1379(2) 0.41590(10) 0.0313(6) Uani d . 1
C C10 0.14601(13) -0.2857(2) 0.32397(10) 0.0537(7) Uani d . 1
H H10A 0.1311 -0.3457 0.3544 0.080 Uiso calc R 1
H H10B 0.1745 -0.3433 0.3010 0.080 Uiso calc R 1
H H10C 0.0980 -0.2454 0.2948 0.080 Uiso calc R 1
C C11 0.24061(12) -0.0948(2) 0.31912(9) 0.0435(7) Uani d . 1
H H11A 0.2597 -0.0031 0.3387 0.065 Uiso calc R 1
H H11B 0.2050 -0.0784 0.2772 0.065 Uiso calc R 1
H H11C 0.2861 -0.1525 0.3166 0.065 Uiso calc R 1
C C12 0.06523(12) -0.1435(3) 0.40782(10) 0.0612(8) Uani d . 1
H H12A 0.0604 -0.1053 0.3663 0.092 Uiso calc R 1
H H12B 0.0413 -0.0765 0.4306 0.092 Uiso calc R 1
H H12C 0.0376 -0.2353 0.4039 0.092 Uiso calc R 1
C C13 0.16501(13) -0.1997(2) 0.50729(10) 0.0464(7) Uani d . 1
H H13A 0.2201 -0.2327 0.5239 0.070 Uiso calc R 1
H H13B 0.1286 -0.2755 0.5116 0.070 Uiso calc R 1
H H13C 0.1569 -0.1153 0.5304 0.070 Uiso calc R 1
B B1 0.21730(15) 0.3271(3) 0.16740(11) 0.0309(7) Uani d . 1
C C21 0.18802(13) 0.2673(2) 0.09559(10) 0.0330(6) Uani d . 1
C C22 0.12074(13) 0.3196(2) 0.05074(11) 0.0403(6) Uani d . 1
H H22A 0.0948 0.4008 0.0610 0.048 Uiso calc R 1
C C23 0.08974(15) 0.2601(3) -0.00755(11) 0.0541(8) Uani d . 1
H H23A 0.0433 0.2993 -0.0358 0.065 Uiso calc R 1
C C24 0.12665(17) 0.1432(3) -0.02460(12) 0.0575(8) Uani d . 1
H H24A 0.1056 0.1005 -0.0643 0.069 Uiso calc R 1
C C25 0.19407(16) 0.0902(3) 0.01685(12) 0.0520(7) Uani d . 1
H H25A 0.2210 0.0119 0.0053 0.062 Uiso calc R 1
C C26 0.22329(13) 0.1497(2) 0.07537(11) 0.0427(6) Uani d . 1
H H26A 0.2695 0.1089 0.1033 0.051 Uiso calc R 1
C C31 0.30882(13) 0.2744(2) 0.20032(10) 0.0316(6) Uani d . 1
C C32 0.33150(14) 0.1843(2) 0.25210(10) 0.0405(6) Uani d . 1
H H32A 0.2914 0.1518 0.2694 0.049 Uiso calc R 1
C C33 0.40888(14) 0.1395(2) 0.27968(10) 0.0439(7) Uani d . 1
H H33A 0.4205 0.0771 0.3144 0.053 Uiso calc R 1
C C34 0.46928(14) 0.1862(2) 0.25633(11) 0.0442(7) Uani d . 1
H H34A 0.5228 0.1575 0.2753 0.053 Uiso calc R 1
C C35 0.45049(13) 0.2747(2) 0.20524(11) 0.0404(6) Uani d . 1
H H35A 0.4912 0.3087 0.1889 0.049 Uiso calc R 1
C C36 0.37226(13) 0.3142(2) 0.17769(10) 0.0362(6) Uani d . 1
H H36A 0.3607 0.3717 0.1413 0.043 Uiso calc R 1
C C41 0.20919(13) 0.5022(2) 0.16739(9) 0.0320(6) Uani d . 1
C C42 0.13468(14) 0.5671(3) 0.15916(9) 0.0394(6) Uani d . 1
H H42A 0.0899 0.5081 0.1567 0.047 Uiso calc R 1
C C43 0.12370(15) 0.7132(3) 0.15444(10) 0.0481(7) Uani d . 1
H H43A 0.0720 0.7517 0.1483 0.058 Uiso calc R 1
C C44 0.18657(17) 0.8031(3) 0.15854(10) 0.0511(8) Uani d . 1
H H44A 0.1786 0.9032 0.1542 0.061 Uiso calc R 1
C C45 0.26113(16) 0.7457(3) 0.16905(10) 0.0462(7) Uani d . 1
H H45A 0.3058 0.8063 0.1736 0.055 Uiso calc R 1
C C46 0.27127(14) 0.5986(2) 0.17307(9) 0.0369(6) Uani d . 1
H H46A 0.3235 0.5617 0.1801 0.044 Uiso calc R 1
C C51 0.15780(13) 0.2591(2) 0.20472(11) 0.0367(6) Uani d . 1
C C52 0.16064(15) 0.3079(3) 0.26397(11) 0.0567(8) Uani d . 1
H H52A 0.1963 0.3830 0.2817 0.068 Uiso calc R 1
C C53 0.11353(18) 0.2513(3) 0.29831(13) 0.0728(10) Uani d . 1
H H53A 0.1172 0.2881 0.3384 0.087 Uiso calc R 1
C C54 0.06193(17) 0.1428(3) 0.27406(15) 0.0679(10) Uani d . 1
H H54A 0.0295 0.1037 0.2971 0.081 Uiso calc R 1
C C55 0.05733(14) 0.0907(3) 0.21622(13) 0.0559(8) Uani d . 1
H H55A 0.0220 0.0146 0.1991 0.067 Uiso calc R 1
C C56 0.10453(13) 0.1495(2) 0.18263(11) 0.0416(6) Uani d . 1
H H56A 0.0999 0.1125 0.1424 0.050 Uiso calc R 1
Cl Cl1 0.43748(3) -0.14939(6) 0.41987(2) 0.03828(16) Uani d . 1

loop_
_atom_site_aniso_label
_atom_site_aniso_U_11
_atom_site_aniso_U_22
_atom_site_aniso_U_33
_atom_site_aniso_U_12
_atom_site_aniso_U_13
_atom_site_aniso_U_23
N1 0.0331(12) 0.0424(13) 0.0266(12) -0.0070(10) 0.0040(9) 0.0067(10)
N2 0.0349(12) 0.0325(12) 0.0293(12) 0.0054(10) 0.0086(10) 0.0055(10)
N3 0.0331(12) 0.0399(13) 0.0330(12) -0.0017(11) 0.0115(10) 0.0043(10)
N4 0.0251(11) 0.0365(12) 0.0317(12) -0.0012(9) 0.0090(9) -0.0074(10)
N5 0.0339(12) 0.0427(13) 0.0296(12) -0.0061(10) 0.0070(10) -0.0037(11)
N6 0.0310(12) 0.0521(14) 0.0332(12) -0.0070(11) 0.0106(10) 0.0006(11)
C1 0.0415(15) 0.0382(16) 0.0370(15) -0.0089(12) 0.0188(13) -0.0103(12)
C2 0.0404(15) 0.0395(16) 0.0315(14) -0.0093(12) 0.0134(12) -0.0048(12)
C3 0.0333(15) 0.0384(16) 0.0424(16) -0.0044(12) 0.0070(13) 0.0076(13)
C4 0.0352(15) 0.0315(15) 0.0259(14) -0.0031(13) 0.0084(12) -0.0015(12)
C5 0.0495(17) 0.0375(16) 0.0471(17) 0.0114(13) 0.0208(14) 0.0047(13)
C6 0.0488(16) 0.0448(16) 0.0268(14) 0.0024(13) 0.0088(12) 0.0095(12)
C7 0.0416(16) 0.0597(18) 0.0417(16) -0.0103(14) 0.0101(13) 0.0095(14)
C8 0.0397(16) 0.0541(18) 0.0447(17) 0.0131(14) 0.0154(13) 0.0088(14)
C9 0.0272(14) 0.0334(15) 0.0333(15) 0.0005(12) 0.0087(12) 0.0005(12)
C10 0.0561(18) 0.0546(18) 0.0435(17) -0.0175(15) 0.0040(14) -0.0110(14)
C11 0.0447(16) 0.0575(18) 0.0282(14) -0.0009(13) 0.0104(13) 0.0031(13)
C12 0.0311(16) 0.091(2) 0.0625(19) -0.0051(16) 0.0146(14) -0.0030(17)
C13 0.0542(17) 0.0488(17) 0.0421(17) -0.0106(13) 0.0234(14) 0.0011(13)
B1 0.0339(16) 0.0346(18) 0.0266(16) 0.0028(14) 0.0123(13) 0.0014(13)
C21 0.0336(15) 0.0344(15) 0.0359(15) -0.0024(12) 0.0180(12) 0.0048(12)
C22 0.0403(16) 0.0444(17) 0.0387(16) -0.0044(13) 0.0154(13) -0.0041(14)
C23 0.0554(19) 0.066(2) 0.0382(18) -0.0106(16) 0.0090(15) 0.0011(15)
C24 0.076(2) 0.064(2) 0.0350(17) -0.0249(18) 0.0209(16) -0.0140(16)
C25 0.065(2) 0.0458(18) 0.055(2) -0.0095(15) 0.0320(17) -0.0142(16)
C26 0.0469(17) 0.0423(17) 0.0424(17) 0.0001(14) 0.0186(14) 0.0000(14)
C31 0.0407(15) 0.0311(15) 0.0268(14) 0.0004(12) 0.0157(12) -0.0028(11)
C32 0.0416(16) 0.0446(17) 0.0383(16) 0.0015(13) 0.0165(13) 0.0055(13)
C33 0.0522(17) 0.0429(17) 0.0347(15) 0.0121(15) 0.0095(14) 0.0081(13)
C34 0.0402(16) 0.0481(18) 0.0419(17) 0.0142(14) 0.0083(14) -0.0044(14)
C35 0.0371(16) 0.0465(17) 0.0411(16) 0.0012(13) 0.0167(13) -0.0042(13)
C36 0.0410(15) 0.0415(16) 0.0269(14) 0.0047(13) 0.0111(12) -0.0011(12)
C41 0.0346(15) 0.0415(16) 0.0205(13) 0.0044(13) 0.0090(11) 0.0032(12)
C42 0.0424(17) 0.0472(17) 0.0308(15) 0.0032(14) 0.0140(13) -0.0051(13)
C43 0.0549(19) 0.054(2) 0.0373(16) 0.0226(16) 0.0172(14) -0.0001(15)
C44 0.082(2) 0.0392(18) 0.0376(16) 0.0151(17) 0.0263(17) 0.0029(13)
C45 0.0633(19) 0.0419(18) 0.0390(17) -0.0021(15) 0.0235(15) -0.0019(14)
C46 0.0439(16) 0.0381(16) 0.0303(15) 0.0051(13) 0.0135(12) -0.0005(12)
C51 0.0366(15) 0.0393(16) 0.0367(16) 0.0102(13) 0.0146(13) 0.0082(13)
C52 0.064(2) 0.066(2) 0.0505(19) 0.0014(16) 0.0328(16) 0.0018(16)
C53 0.092(3) 0.081(3) 0.067(2) 0.025(2) 0.056(2) 0.016(2)
C54 0.061(2) 0.077(3) 0.085(3) 0.0296(19) 0.051(2) 0.045(2)
C55 0.0409(17) 0.053(2) 0.077(2) 0.0099(14) 0.0228(17) 0.0283(17)
C56 0.0352(15) 0.0437(17) 0.0503(17) 0.0119(14) 0.0194(13) 0.0151(14)
Cl1 0.0310(3) 0.0503(4) 0.0335(3) 0.0043(3) 0.0093(3) 0.0010(3)

loop_
_atom_type_symbol
_atom_type_description
_atom_type_scat_dispersion_real
_atom_type_scat_dispersion_imag
_atom_type_scat_source
C C 0.0033 0.0016 'International Tables Vol C Tables 4.2.6.8 and 6.1.1.4'
H H 0.0000 0.0000 'International Tables Vol C Tables 4.2.6.8 and 6.1.1.4'
N N 0.0061 0.0033 'International Tables Vol C Tables 4.2.6.8 and 6.1.1.4'
Cl Cl 0.1484 0.1585 'International Tables Vol C Tables 4.2.6.8 and 6.1.1.4'
B B 0.0013 0.0007 'International Tables Vol C Tables 4.2.6.8 and 6.1.1.4'

loop_
_geom_angle_atom_site_label_1
_geom_angle_atom_site_label_2
_geom_angle_atom_site_label_3
_geom_angle
C4 N1 C3 124.07(18)
C4 N1 H1 118.0
C3 N1 H1 118.0
C4 N2 C5 121.97(18)
C4 N2 C6 123.20(19)
C5 N2 C6 114.82(17)
C4 N3 C7 122.9(2)
C4 N3 C8 121.63(19)
C7 N3 C8 115.36(17)
C9 N4 C1 124.08(18)
C9 N4 H4 118.0
C1 N4 H4 118.0
C9 N5 C10 123.09(19)
C9 N5 C11 121.74(19)
C10 N5 C11 115.12(17)
C9 N6 C12 122.68(19)
C9 N6 C13 122.30(19)
C12 N6 C13 114.77(17)
N4 C1 C2 109.97(17)
N4 C1 H1A 109.7
C2 C1 H1A 109.7
N4 C1 H1B 109.7
C2 C1 H1B 109.7
H1A C1 H1B 108.2
C3 C2 C1 114.08(18)
C3 C2 H2A 108.7
C1 C2 H2A 108.7
C3 C2 H2B 108.7
C1 C2 H2B 108.7
H2A C2 H2B 107.6
N1 C3 C2 109.07(17)
N1 C3 H3A 109.9
C2 C3 H3A 109.9
N1 C3 H3B 109.9
C2 C3 H3B 109.9
H3A C3 H3B 108.3
N3 C4 N2 121.0(2)
N3 C4 N1 118.9(2)
N2 C4 N1 120.1(2)
N2 C5 H5A 109.5
N2 C5 H5B 109.5
H5A C5 H5B 109.5
N2 C5 H5C 109.5
H5A C5 H5C 109.5
H5B C5 H5C 109.5
N2 C6 H6A 109.5
N2 C6 H6B 109.5
H6A C6 H6B 109.5
N2 C6 H6C 109.5
H6A C6 H6C 109.5
H6B C6 H6C 109.5
N3 C7 H7A 109.5
N3 C7 H7B 109.5
H7A C7 H7B 109.5
N3 C7 H7C 109.5
H7A C7 H7C 109.5
H7B C7 H7C 109.5
N3 C8 H8A 109.5
N3 C8 H8B 109.5
H8A C8 H8B 109.5
N3 C8 H8C 109.5
H8A C8 H8C 109.5
H8B C8 H8C 109.5
N4 C9 N6 120.5(2)
N4 C9 N5 119.4(2)
N6 C9 N5 120.1(2)
N5 C10 H10A 109.5
N5 C10 H10B 109.5
H10A C10 H10B 109.5
N5 C10 H10C 109.5
H10A C10 H10C 109.5
H10B C10 H10C 109.5
N5 C11 H11A 109.5
N5 C11 H11B 109.5
H11A C11 H11B 109.5
N5 C11 H11C 109.5
H11A C11 H11C 109.5
H11B C11 H11C 109.5
N6 C12 H12A 109.5
N6 C12 H12B 109.5
H12A C12 H12B 109.5
N6 C12 H12C 109.5
H12A C12 H12C 109.5
H12B C12 H12C 109.5
N6 C13 H13A 109.5
N6 C13 H13B 109.5
H13A C13 H13B 109.5
N6 C13 H13C 109.5
H13A C13 H13C 109.5
H13B C13 H13C 109.5
C31 B1 C21 108.95(18)
C31 B1 C41 111.97(19)
C21 B1 C41 109.74(18)
C31 B1 C51 109.79(18)
C21 B1 C51 107.79(18)
C41 B1 C51 108.51(18)
C22 C21 C26 113.7(2)
C22 C21 B1 123.0(2)
C26 C21 B1 123.0(2)
C23 C22 C21 123.9(2)
C23 C22 H22A 118.0
C21 C22 H22A 118.0
C22 C23 C24 119.7(2)
C22 C23 H23A 120.1
C24 C23 H23A 120.1
C25 C24 C23 118.8(2)
C25 C24 H24A 120.6
C23 C24 H24A 120.6
C24 C25 C26 120.5(2)
C24 C25 H25A 119.7
C26 C25 H25A 119.7
C25 C26 C21 123.3(2)
C25 C26 H26A 118.3
C21 C26 H26A 118.3
C32 C31 C36 113.5(2)
C32 C31 B1 124.1(2)
C36 C31 B1 122.3(2)
C33 C32 C31 124.0(2)
C33 C32 H32A 118.0
C31 C32 H32A 118.0
C32 C33 C34 119.7(2)
C32 C33 H33A 120.2
C34 C33 H33A 120.2
C35 C34 C33 118.9(2)
C35 C34 H34A 120.5
C33 C34 H34A 120.5
C34 C35 C36 120.0(2)
C34 C35 H35A 120.0
C36 C35 H35A 120.0
C35 C36 C31 123.8(2)
C35 C36 H36A 118.1
C31 C36 H36A 118.1
C46 C41 C42 113.9(2)
C46 C41 B1 125.5(2)
C42 C41 B1 120.6(2)
C43 C42 C41 122.8(2)
C43 C42 H42A 118.6
C41 C42 H42A 118.6
C44 C43 C42 120.8(2)
C44 C43 H43A 119.6
C42 C43 H43A 119.6
C43 C44 C45 118.7(2)
C43 C44 H44A 120.7
C45 C44 H44A 120.7
C44 C45 C46 119.9(2)
C44 C45 H45A 120.0
C46 C45 H45A 120.0
C45 C46 C41 123.7(2)
C45 C46 H46A 118.1
C41 C46 H46A 118.1
C56 C51 C52 114.7(2)
C56 C51 B1 124.7(2)
C52 C51 B1 120.6(2)
C53 C52 C51 123.0(3)
C53 C52 H52A 118.5
C51 C52 H52A 118.5
C54 C53 C52 119.7(3)
C54 C53 H53A 120.1
C52 C53 H53A 120.1
C53 C54 C55 119.5(3)
C53 C54 H54A 120.3
C55 C54 H54A 120.3
C54 C55 C56 119.8(3)
C54 C55 H55A 120.1
C56 C55 H55A 120.1
C51 C56 C55 123.4(2)
C51 C56 H56A 118.3
C55 C56 H56A 118.3

loop_
_geom_bond_atom_site_label_1
_geom_bond_atom_site_label_2
_geom_bond_distance
N1 C4 1.338(2)
N1 C3 1.469(2)
N1 H1 0.8800
N2 C4 1.334(2)
N2 C5 1.455(2)
N2 C6 1.475(2)
N3 C4 1.331(2)
N3 C7 1.467(2)
N3 C8 1.474(2)
N4 C9 1.330(2)
N4 C1 1.472(2)
N4 H4 0.8800
N5 C9 1.338(2)
N5 C10 1.461(2)
N5 C11 1.463(2)
N6 C9 1.336(2)
N6 C12 1.459(2)
N6 C13 1.464(2)
C1 C2 1.517(2)
C1 H1A 0.9900
C1 H1B 0.9900
C2 C3 1.504(2)
C2 H2A 0.9900
C2 H2B 0.9900
C3 H3A 0.9900
C3 H3B 0.9900
C5 H5A 0.9800
C5 H5B 0.9800
C5 H5C 0.9800
C6 H6A 0.9800
C6 H6B 0.9800
C6 H6C 0.9800
C7 H7A 0.9800
C7 H7B 0.9800
C7 H7C 0.9800
C8 H8A 0.9800
C8 H8B 0.9800
C8 H8C 0.9800
C10 H10A 0.9800
C10 H10B 0.9800
C10 H10C 0.9800
C11 H11A 0.9800
C11 H11B 0.9800
C11 H11C 0.9800
C12 H12A 0.9800
C12 H12B 0.9800
C12 H12C 0.9800
C13 H13A 0.9800
C13 H13B 0.9800
C13 H13C 0.9800
B1 C31 1.638(3)
B1 C21 1.644(3)
B1 C41 1.649(3)
B1 C51 1.649(3)
C21 C22 1.399(3)
C21 C26 1.405(3)
C22 C23 1.382(3)
C22 H22A 0.9500
C23 C24 1.385(3)
C23 H23A 0.9500
C24 C25 1.369(3)
C24 H24A 0.9500
C25 C26 1.383(3)
C25 H25A 0.9500
C26 H26A 0.9500
C31 C32 1.399(3)
C31 C36 1.405(3)
C32 C33 1.384(3)
C32 H32A 0.9500
C33 C34 1.386(3)
C33 H33A 0.9500
C34 C35 1.378(3)
C34 H34A 0.9500
C35 C36 1.383(3)
C35 H35A 0.9500
C36 H36A 0.9500
C41 C46 1.394(3)
C41 C42 1.406(3)
C42 C43 1.384(3)
C42 H42A 0.9500
C43 C44 1.372(3)
C43 H43A 0.9500
C44 C45 1.372(3)
C44 H44A 0.9500
C45 C46 1.391(3)
C45 H45A 0.9500
C46 H46A 0.9500
C51 C56 1.381(3)
C51 C52 1.396(3)
C52 C53 1.392(3)
C52 H52A 0.9500
C53 C54 1.367(3)
C53 H53A 0.9500
C54 C55 1.370(3)
C54 H54A 0.9500
C55 C56 1.390(3)
C55 H55A 0.9500
C56 H56A 0.9500

loop_
_geom_torsion_atom_site_label_1
_geom_torsion_atom_site_label_2
_geom_torsion_atom_site_label_3
_geom_torsion_atom_site_label_4
_geom_torsion
C9 N4 C1 C2 -153.0(2)
N4 C1 C2 C3 63.4(2)
C4 N1 C3 C2 -178.05(19)
C1 C2 C3 N1 -177.63(17)
C7 N3 C4 N2 30.5(3)
C8 N3 C4 N2 -154.25(19)
C7 N3 C4 N1 -148.08(19)
C8 N3 C4 N1 27.2(3)
C5 N2 C4 N3 -148.0(2)
C6 N2 C4 N3 31.2(3)
C5 N2 C4 N1 30.6(3)
C6 N2 C4 N1 -150.21(19)
C3 N1 C4 N3 -138.4(2)
C3 N1 C4 N2 43.0(3)
C1 N4 C9 N6 -35.6(3)
C1 N4 C9 N5 144.8(2)
C12 N6 C9 N4 143.0(2)
C13 N6 C9 N4 -30.9(3)
C12 N6 C9 N5 -37.4(3)
C13 N6 C9 N5 148.7(2)
C10 N5 C9 N4 150.6(2)
C11 N5 C9 N4 -26.8(3)
C10 N5 C9 N6 -29.0(3)
C11 N5 C9 N6 153.6(2)
C31 B1 C21 C22 -164.8(2)
C41 B1 C21 C22 -41.9(3)
C51 B1 C21 C22 76.1(3)
C31 B1 C21 C26 21.9(3)
C41 B1 C21 C26 144.8(2)
C51 B1 C21 C26 -97.2(2)
C26 C21 C22 C23 1.7(3)
B1 C21 C22 C23 -172.2(2)
C21 C22 C23 C24 -1.1(4)
C22 C23 C24 C25 -0.8(4)
C23 C24 C25 C26 2.0(4)
C24 C25 C26 C21 -1.4(4)
C22 C21 C26 C25 -0.5(3)
B1 C21 C26 C25 173.4(2)
C21 B1 C31 C32 -117.4(2)
C41 B1 C31 C32 121.0(2)
C51 B1 C31 C32 0.4(3)
C21 B1 C31 C36 61.2(3)
C41 B1 C31 C36 -60.4(3)
C51 B1 C31 C36 179.01(19)
C36 C31 C32 C33 1.1(3)
B1 C31 C32 C33 179.7(2)
C31 C32 C33 C34 0.9(4)
C32 C33 C34 C35 -1.1(3)
C33 C34 C35 C36 -0.8(3)
C34 C35 C36 C31 3.0(3)
C32 C31 C36 C35 -3.0(3)
B1 C31 C36 C35 178.3(2)
C31 B1 C41 C46 21.6(3)
C21 B1 C41 C46 -99.5(2)
C51 B1 C41 C46 142.9(2)
C31 B1 C41 C42 -160.61(19)
C21 B1 C41 C42 78.3(2)
C51 B1 C41 C42 -39.3(3)
C46 C41 C42 C43 2.7(3)
B1 C41 C42 C43 -175.4(2)
C41 C42 C43 C44 -0.9(4)
C42 C43 C44 C45 -1.7(4)
C43 C44 C45 C46 2.3(3)
C44 C45 C46 C41 -0.4(4)
C42 C41 C46 C45 -2.0(3)
B1 C41 C46 C45 175.9(2)
C31 B1 C51 C56 -106.4(2)
C21 B1 C51 C56 12.2(3)
C41 B1 C51 C56 131.0(2)
C31 B1 C51 C52 71.2(3)
C21 B1 C51 C52 -170.2(2)
C41 B1 C51 C52 -51.4(3)
C56 C51 C52 C53 -0.2(4)
B1 C51 C52 C53 -178.0(2)
C51 C52 C53 C54 0.3(4)
C52 C53 C54 C55 0.1(4)
C53 C54 C55 C56 -0.6(4)
C52 C51 C56 C55 -0.3(3)
B1 C51 C56 C55 177.4(2)
C54 C55 C56 C51 0.7(4)

loop_
_cod_related_entry_id
_cod_related_entry_database
_cod_related_entry_code
1 ChemSpider 30654041
